data_2019526
loop_
_publ_author_name
'van Well, Natalija'
'Klein, Christian'
'Ritter, Franz'
'Assmus, Wolf'
'Krellner, Cornelius'
'Bolte, Michael'

_publ_section_title
;
 Two crown-ether-coordinated caesium halogen salts
;
_journal_coeditor_code SK3535
_journal_issue 5
_journal_name_full 'Acta Crystallographica Section C'
_journal_page_first 455
_journal_page_last 459
_journal_paper_doi 10.1107/S2053229614006809
_journal_volume 70
_journal_year 2014
_chemical_formula_iupac '[Cs2 Cl2 (C12 H24 O6) (H2 O)2] , 2H2 O'
_chemical_formula_moiety 'C12 H28 Cl2 Cs2 O8, 2(H2 O)'
_chemical_formula_sum 'C12 H32 Cl2 Cs2 O10'
_chemical_formula_weight 673.09
_chemical_name_systematic
'Poly[[diaquadi-\m-chlorido-\m-(1,4,7,10,13,16-hexaoxacyclooctadecane)-dicaesium(I)] dihydrate]'
_space_group_crystal_system orthorhombic
_space_group_IT_number 63
_space_group_name_Hall '-C 2c 2'
_space_group_name_H-M_alt 'C m c m'
_symmetry_space_group_name_Hall '-C 2c 2'
_symmetry_space_group_name_H-M 'C m c m'
_atom_sites_solution_hydrogens mixed
_audit_creation_method SHELXL2013
_cell_angle_alpha 90
_cell_angle_beta 90
_cell_angle_gamma 90
_cell_formula_units_Z 4
_cell_length_a 14.2567(6)
_cell_length_b 10.4542(4)
_cell_length_c 16.0386(5)
_cell_measurement_reflns_used 51072
_cell_measurement_temperature 173(2)
_cell_measurement_theta_max 30.8
_cell_measurement_theta_min 2.5
_cell_volume 2390.43(16)
_computing_cell_refinement 'X-AREA (Stoe & Cie, 2001)'
_computing_data_collection 'X-AREA (Stoe & Cie, 2001)'
_computing_data_reduction 'X-AREA (Stoe & Cie, 2001)'
_computing_molecular_graphics 'XP in SHELXTL-Plus (Sheldrick, 2008)'
_computing_publication_material
;
SHELXL97 (Sheldrick, 2008), PLATON (Spek, 2009) and publCIF
(Westrip, 2010)
;
_computing_structure_refinement 'SHELXL97 (Sheldrick, 2008)'
_computing_structure_solution 'SHELXS97 (Sheldrick, 2008)'
_diffrn_ambient_temperature 173(2)
_diffrn_measured_fraction_theta_full 0.986
_diffrn_measured_fraction_theta_max 0.988
_diffrn_measurement_device_type 'Stoe IPDSII two-circle'
_diffrn_measurement_method \w
_diffrn_radiation_type MoK\a
_diffrn_radiation_wavelength 0.71073
_diffrn_reflns_av_R_equivalents 0.0816
_diffrn_reflns_limit_h_max 20
_diffrn_reflns_limit_h_min -20
_diffrn_reflns_limit_k_max 14
_diffrn_reflns_limit_k_min -14
_diffrn_reflns_limit_l_max 22
_diffrn_reflns_limit_l_min -22
_diffrn_reflns_number 31362
_diffrn_reflns_theta_full 25.000
_diffrn_reflns_theta_max 30.369
_diffrn_reflns_theta_min 2.416
_exptl_absorpt_coefficient_mu 3.313
_exptl_absorpt_correction_T_max 0.673
_exptl_absorpt_correction_T_min 0.516
_exptl_absorpt_correction_type multi-scan
_exptl_absorpt_process_details '(X-AREA; Stoe & Cie, 2001)'
_exptl_crystal_colour colourless
_exptl_crystal_density_diffrn 1.870
_exptl_crystal_description block
_exptl_crystal_F_000 1312
_exptl_crystal_size_max 0.230
_exptl_crystal_size_mid 0.170
_exptl_crystal_size_min 0.130
_refine_diff_density_max 0.664
_refine_diff_density_min -1.051
_refine_ls_extinction_coef 0.0144(6)
_refine_ls_extinction_expression Fc^*^=kFc[1+0.001xFc^2^\l^3^/sin(2\q)]^-1/4^
_refine_ls_extinction_method 'SHELXL97 (Sheldrick, 2008)'
_refine_ls_goodness_of_fit_ref 1.205
_refine_ls_hydrogen_treatment mixed
_refine_ls_matrix_type full
_refine_ls_number_parameters 78
_refine_ls_number_reflns 1911
_refine_ls_number_restraints 0
_refine_ls_restrained_S_all 1.205
_refine_ls_R_factor_all 0.0305
_refine_ls_R_factor_gt 0.0304
_refine_ls_shift/su_max 0.001
_refine_ls_shift/su_mean 0.000
_refine_ls_structure_factor_coef Fsqd
_refine_ls_weighting_details 'w = 1/[\s^2^(Fo^2^)+(0.0379P)^2^+6.3049P] where P=(Fo^2^+2Fc^2^)/3'
_refine_ls_weighting_scheme calc
_refine_ls_wR_factor_gt 0.0827
_refine_ls_wR_factor_ref 0.0827
_reflns_number_gt 1905
_reflns_number_total 1911
_reflns_threshold_expression I>2\s(I)
_cod_data_source_file sk3535sup1.cif
_cod_data_source_block II
_cod_depositor_comments 'Adding full bibliography for 2019525--2019526.cif.'
_cod_database_code 2019526
_cod_database_fobs_code 2019526
_shelx_space_group_comment
;
The symmetry employed for this shelxl refinement is uniquely defined
by the following loop, which should always be used as a source of
symmetry information in preference to the above space-group names.
They are only intended as comments.
;
_shelx_estimated_absorpt_t_min 0.516
_shelx_estimated_absorpt_t_max 0.673
_shelxl_version_number 2.013

loop_
_space_group_symop_operation_xyz
'x, y, z'
'-x, -y, z+1/2'
'-x, y, -z+1/2'
'x, -y, -z'
'x+1/2, y+1/2, z'
'-x+1/2, -y+1/2, z+1/2'
'-x+1/2, y+1/2, -z+1/2'
'x+1/2, -y+1/2, -z'
'-x, -y, -z'
'x, y, -z-1/2'
'x, -y, z-1/2'
'-x, y, z'
'-x+1/2, -y+1/2, -z'
'x+1/2, y+1/2, -z-1/2'
'x+1/2, -y+1/2, z-1/2'
'-x+1/2, y+1/2, z'

loop_
_atom_site_type_symbol
_atom_site_label
_atom_site_fract_x
_atom_site_fract_y
_atom_site_fract_z
_atom_site_U_iso_or_equiv
_atom_site_adp_type
_atom_site_calc_flag
_atom_site_occupancy
Cs Cs1 0.5000 0.59962(2) 0.60079(2) 0.02645(13) Uani d 1
Cl Cl1 0.32395(7) 0.61640(8) 0.7500 0.02649(18) Uani d 1
O O1 0.5000 0.7086(3) 0.38765(19) 0.0313(6) Uani d 1
O O2 0.33290(14) 0.62067(18) 0.46040(13) 0.0294(4) Uani d 1
C C1 0.4177(2) 0.7842(3) 0.38969(18) 0.0341(6) Uani d 1
H H1A 0.4166 0.8428 0.3413 0.041 Uiso calc 1
H H1B 0.4164 0.8362 0.4412 0.041 Uiso calc 1
C C2 0.3342(2) 0.6976(3) 0.38717(18) 0.0326(5) Uani d 1
H H2A 0.2761 0.7491 0.3839 0.039 Uiso calc 1
H H2B 0.3374 0.6423 0.3372 0.039 Uiso calc 1
C C3 0.25343(18) 0.5382(3) 0.46063(16) 0.0308(5) Uani d 1
H H3A 0.2560 0.4802 0.4119 0.037 Uiso calc 1
H H3B 0.1952 0.5894 0.4569 0.037 Uiso calc 1
O O1W 0.5000 0.8914(3) 0.6284(3) 0.0420(7) Uani d 1
H H1WA 0.547(5) 0.908(5) 0.657(4) 0.08(2) Uiso d 1
O O2W 0.6480(2) 0.9205(3) 0.7500 0.0377(6) Uani d 1
H H2WA 0.706(5) 0.960(7) 0.7500 0.058(18) Uiso d 1
H H2WB 0.673(5) 0.849(6) 0.7500 0.052(17) Uiso d 1

loop_
_atom_site_aniso_label
_atom_site_aniso_U_11
_atom_site_aniso_U_22
_atom_site_aniso_U_33
_atom_site_aniso_U_12
_atom_site_aniso_U_13
_atom_site_aniso_U_23
Cs1 0.02644(16) 0.02666(16) 0.02626(16) 0.000 0.000 -0.00422(7)
Cl1 0.0276(4) 0.0258(4) 0.0261(4) -0.0003(3) 0.000 0.000
O1 0.0316(13) 0.0212(12) 0.0412(14) 0.000 0.000 0.0025(10)
O2 0.0267(9) 0.0299(8) 0.0315(9) 0.0002(7) -0.0073(7) 0.0013(7)
C1 0.0402(14) 0.0202(11) 0.0421(14) 0.0040(10) -0.0039(11) 0.0032(9)
C2 0.0347(13) 0.0273(11) 0.0359(12) 0.0038(10) -0.0100(10) 0.0018(10)
C3 0.0223(10) 0.0387(13) 0.0312(11) -0.0001(9) -0.0032(9) -0.0039(10)
O1W 0.0419(19) 0.0340(16) 0.050(2) 0.000 0.000 -0.0028(14)
O2W 0.0272(13) 0.0314(13) 0.0543(19) -0.0010(11) 0.000 0.000

loop_
_atom_type_symbol
_atom_type_description
_atom_type_scat_dispersion_real
_atom_type_scat_dispersion_imag
_atom_type_scat_source
C C 0.0033 0.0016 'International Tables Vol C Tables 4.2.6.8 and 6.1.1.4'
H H 0.0000 0.0000 'International Tables Vol C Tables 4.2.6.8 and 6.1.1.4'
Cl Cl 0.1484 0.1585 'International Tables Vol C Tables 4.2.6.8 and 6.1.1.4'
Cs Cs -0.3680 2.1192 'International Tables Vol C Tables 4.2.6.8 and 6.1.1.4'
O O 0.0106 0.0060 'International Tables Vol C Tables 4.2.6.8 and 6.1.1.4'

loop_
_geom_angle_atom_site_label_1
_geom_angle_atom_site_label_2
_geom_angle_atom_site_label_3
_geom_angle_site_symmetry_1
_geom_angle_site_symmetry_3
_geom_angle
O1W Cs1 O1 . 9_666 168.43(11)
O1W Cs1 O2 . . 91.85(7)
O1 Cs1 O2 9_666 . 96.10(5)
O1W Cs1 O2 . 12_655 91.85(7)
O1 Cs1 O2 9_666 12_655 96.10(5)
O2 Cs1 O2 . 12_655 92.96(7)
O1W Cs1 O2 . 4_566 134.45(4)
O1 Cs1 O2 9_666 4_566 49.53(4)
O2 Cs1 O2 . 4_566 49.47(7)
O2 Cs1 O2 12_655 4_566 110.48(4)
O1W Cs1 O2 . 9_666 134.45(4)
O1 Cs1 O2 9_666 9_666 49.53(4)
O2 Cs1 O2 . 9_666 110.48(4)
O2 Cs1 O2 12_655 9_666 49.47(7)
O2 Cs1 O2 4_566 9_666 87.16(6)
O1W Cs1 Cl1 . 3_656 81.42(6)
O1 Cs1 Cl1 9_666 3_656 90.62(4)
O2 Cs1 Cl1 . 3_656 173.26(4)
O2 Cs1 Cl1 12_655 3_656 86.84(4)
O2 Cs1 Cl1 4_566 3_656 136.69(4)
O2 Cs1 Cl1 9_666 3_656 74.40(4)
O1W Cs1 Cl1 . . 81.42(6)
O1 Cs1 Cl1 9_666 . 90.62(4)
O2 Cs1 Cl1 . . 86.84(4)
O2 Cs1 Cl1 12_655 . 173.26(4)
O2 Cs1 Cl1 4_566 . 74.40(4)
O2 Cs1 Cl1 9_666 . 136.69(4)
Cl1 Cs1 Cl1 3_656 . 92.57(2)
O1W Cs1 O1 . . 79.84(10)
O1 Cs1 O1 9_666 . 111.72(5)
O2 Cs1 O1 . . 47.83(4)
O2 Cs1 O1 12_655 . 47.83(4)
O2 Cs1 O1 4_566 . 86.63(5)
O2 Cs1 O1 9_666 . 86.63(5)
Cl1 Cs1 O1 3_656 . 129.63(2)
Cl1 Cs1 O1 . . 129.63(2)
O1W Cs1 Cs1 . 9_666 131.06(9)
O1 Cs1 Cs1 9_666 9_666 60.50(5)
O2 Cs1 Cs1 . 9_666 57.33(4)
O2 Cs1 Cs1 12_655 9_666 57.33(4)
O2 Cs1 Cs1 4_566 9_666 53.16(3)
O2 Cs1 Cs1 9_666 9_666 53.16(3)
Cl1 Cs1 Cs1 3_656 9_666 127.355(13)
Cl1 Cs1 Cs1 . 9_666 127.355(13)
O1 Cs1 Cs1 . 9_666 51.22(5)
O1W Cs1 C2 . 4_566 141.23(5)
O1 Cs1 C2 9_666 4_566 37.20(4)
O2 Cs1 C2 . 4_566 69.43(6)
O2 Cs1 C2 12_655 4_566 121.70(5)
O2 Cs1 C2 4_566 4_566 21.16(5)
O2 Cs1 C2 9_666 4_566 84.32(5)
Cl1 Cs1 C2 3_656 4_566 116.30(5)
Cl1 Cs1 C2 . 4_566 64.48(4)
O1 Cs1 C2 . 4_566 107.35(6)
Cs1 Cs1 C2 9_666 4_566 67.11(4)
O1W Cs1 C2 . 9_666 141.23(5)
O1 Cs1 C2 9_666 9_666 37.20(4)
O2 Cs1 C2 . 9_666 121.70(5)
O2 Cs1 C2 12_655 9_666 69.43(6)
O2 Cs1 C2 4_566 9_666 84.32(5)
O2 Cs1 C2 9_666 9_666 21.16(5)
Cl1 Cs1 C2 3_656 9_666 64.48(4)
Cl1 Cs1 C2 . 9_666 116.30(5)
O1 Cs1 C2 . 9_666 107.35(6)
Cs1 Cs1 C2 9_666 9_666 67.11(4)
C2 Cs1 C2 4_566 9_666 74.40(9)
O1W Cs1 H1WA . . 13.5(11)
O1 Cs1 H1WA 9_666 . 158.1(11)
O2 Cs1 H1WA . . 105.1(11)
O2 Cs1 H1WA 12_655 . 88.6(11)
O2 Cs1 H1WA 4_566 . 147.1(11)
O2 Cs1 H1WA 9_666 . 124.7(11)
Cl1 Cs1 H1WA 3_656 . 68.2(11)
Cl1 Cs1 H1WA . . 85.0(11)
O1 Cs1 H1WA . . 87.2(11)
Cs1 Cs1 H1WA 9_666 . 137.2(11)
C2 Cs1 H1WA 4_566 . 148.9(11)
C2 Cs1 H1WA 9_666 . 128.2(11)
Cs1 Cl1 Cs1 10_557 . 87.13(2)
C1 O1 C1 12_655 . 112.1(3)
C1 O1 Cs1 12_655 9_666 123.78(16)
C1 O1 Cs1 . 9_666 123.78(16)
C1 O1 Cs1 12_655 . 98.89(17)
C1 O1 Cs1 . . 98.89(17)
Cs1 O1 Cs1 9_666 . 68.28(5)
C2 O2 C3 . . 110.8(2)
C2 O2 Cs1 . . 126.41(16)
C3 O2 Cs1 . . 122.32(15)
C2 O2 Cs1 . 9_666 97.64(16)
C3 O2 Cs1 . 9_666 98.37(14)
Cs1 O2 Cs1 . 9_666 69.52(4)
O1 C1 C2 . . 108.7(2)
O1 C1 H1A . . 109.9
C2 C1 H1A . . 109.9
O1 C1 H1B . . 109.9
C2 C1 H1B . . 109.9
H1A C1 H1B . . 108.3
O2 C2 C1 . . 109.3(2)
O2 C2 Cs1 . 9_666 61.20(13)
C1 C2 Cs1 . 9_666 89.93(16)
O2 C2 H2A . . 109.8
C1 C2 H2A . . 109.8
Cs1 C2 H2A 9_666 . 160.3
O2 C2 H2B . . 109.8
C1 C2 H2B . . 109.8
Cs1 C2 H2B 9_666 . 63.1
H2A C2 H2B . . 108.3
O2 C3 C3 . 4_566 109.01(18)
O2 C3 H3A . . 109.9
C3 C3 H3A 4_566 . 109.9
O2 C3 H3B . . 109.9
C3 C3 H3B 4_566 . 109.9
H3A C3 H3B . . 108.3
Cs1 O1W H1WA . . 107(3)
H2WA O2W H2WB . . 91(6)

loop_
_geom_bond_atom_site_label_1
_geom_bond_atom_site_label_2
_geom_bond_site_symmetry_2
_geom_bond_distance
Cs1 O1W . 3.082(3)
Cs1 O1 9_666 3.227(3)
Cs1 O2 . 3.2853(19)
Cs1 O2 12_655 3.2853(19)
Cs1 O2 4_566 3.456(2)
Cs1 O2 9_666 3.456(2)
Cs1 Cl1 3_656 3.4724(7)
Cs1 Cl1 . 3.4724(7)
Cs1 O1 . 3.603(3)
Cs1 Cs1 9_666 3.8458(4)
Cs1 C2 4_566 3.909(3)
Cs1 C2 9_666 3.909(3)
Cs1 H1WA . 3.41(5)
Cl1 Cs1 10_557 3.4724(7)
O1 C1 12_655 1.415(3)
O1 C1 . 1.415(3)
O1 Cs1 9_666 3.227(3)
O2 C2 . 1.424(3)
O2 C3 . 1.424(3)
O2 Cs1 9_666 3.456(2)
C1 C2 . 1.495(4)
C1 H1A . 0.9900
C1 H1B . 0.9900
C2 Cs1 9_666 3.909(3)
C2 H2A . 0.9900
C2 H2B . 0.9900
C3 C3 4_566 1.494(5)
C3 H3A . 0.9900
C3 H3B . 0.9900
O1W H1WA . 0.83(7)
O2W H2WA . 0.92(7)
O2W H2WB . 0.83(7)

loop_
_geom_hbond_atom_site_label_D
_geom_hbond_atom_site_label_H
_geom_hbond_atom_site_label_A
_geom_hbond_site_symmetry_A
_geom_hbond_distance_DH
_geom_hbond_distance_HA
_geom_hbond_distance_DA
_geom_hbond_angle_DHA
C2 H2A Cl1 13_566 0.99 2.94 3.702(3) 135
C3 H3A Cl1 11_565 0.99 2.95 3.877(3) 156
O1W H1WA O2W . 0.83(7) 2.08(7) 2.889(4) 166(6)
O2W H2WA Cl1 5 0.92(7) 2.35(7) 3.239(3) 162(6)
O2W H2WB Cl1 3_656 0.83(7) 2.43(7) 3.205(3) 156(6)

loop_
_geom_torsion_atom_site_label_1
_geom_torsion_atom_site_label_2
_geom_torsion_atom_site_label_3
_geom_torsion_atom_site_label_4
_geom_torsion_site_symmetry_1
_geom_torsion_site_symmetry_4
_geom_torsion
C1 O1 C1 C2 12_655 . 179.88(19)
Cs1 O1 C1 C2 9_666 . -6.9(3)
Cs1 O1 C1 C2 . . -76.7(2)
C3 O2 C2 C1 . . 179.2(2)
Cs1 O2 C2 C1 . . -8.7(3)
Cs1 O2 C2 C1 9_666 . -78.8(2)
C3 O2 C2 Cs1 . 9_666 -102.01(19)
Cs1 O2 C2 Cs1 . 9_666 70.14(13)
O1 C1 C2 O2 . . 64.0(3)
O1 C1 C2 Cs1 . 9_666 4.8(2)
C2 O2 C3 C3 . 4_566 -178.5(2)
Cs1 O2 C3 C3 . 4_566 8.9(3)
Cs1 O2 C3 C3 9_666 4_566 79.9(2)
